data_2228271
loop_
_publ_author_name
'Yang, Jie'
'Liu, Shizheng'
'Lv, Lei'
'Li, Dacheng'

_publ_section_title
;
 Triazidotris[\m-2-(2-pyridyl)ethanolato]dicobalt(II) acetonitrile
 monosolvate
;
_journal_coeditor_code CV2795
_journal_issue 12
_journal_name_full 'Acta Crystallographica Section E'
_journal_page_first m1597
_journal_paper_doi 10.1107/S1600536810046891
_journal_volume 66
_journal_year 2010
_chemical_formula_iupac '[Co2 (C7 H8 N O)3 (N3)3],  C2 H3 N'
_chemical_formula_moiety 'C21 H24 Co2 N12 O3,  C2 H3 N'
_chemical_formula_sum 'C23 H27 Co2 N13 O3'
_chemical_formula_weight 651.44
_chemical_name_systematic
;
Triazidotris[\m-2-(2-pyridyl)ethanolato]dicobalt(II) acetonitrile monosolvate
;
_space_group_IT_number 2
_symmetry_cell_setting triclinic
_symmetry_space_group_name_Hall '-P 1'
_symmetry_space_group_name_H-M 'P -1'
_atom_sites_solution_hydrogens geom
_atom_sites_solution_primary direct
_atom_sites_solution_secondary difmap
_audit_creation_method SHELXL-97
_cell_angle_alpha 90.2990(10)
_cell_angle_beta 112.659(2)
_cell_angle_gamma 97.3110(10)
_cell_formula_units_Z 2
_cell_length_a 10.8612(11)
_cell_length_b 10.9177(12)
_cell_length_c 13.3809(14)
_cell_measurement_reflns_used 2225
_cell_measurement_temperature 298(2)
_cell_measurement_theta_max 25.238
_cell_measurement_theta_min 2.5785
_cell_volume 1449.8(3)
_computing_cell_refinement 'SAINT (Bruker, 2006)'
_computing_data_collection 'APEX2 (Bruker, 2006)'
_computing_data_reduction 'SAINT (Bruker, 2006)'
_computing_molecular_graphics 'SHELXTL (Sheldrick, 2008)'
_computing_publication_material 'SHELXTL (Sheldrick, 2008)'
_computing_structure_refinement 'SHELXL97 (Sheldrick, 2008)'
_computing_structure_solution 'SHELXS97 (Sheldrick, 2008)'
_diffrn_ambient_temperature 298(2)
_diffrn_measured_fraction_theta_full 0.986
_diffrn_measured_fraction_theta_max 0.986
_diffrn_measurement_device_type 'Bruker SMART 1000 CCD'
_diffrn_measurement_method 'phi and omega scans'
_diffrn_radiation_monochromator graphite
_diffrn_radiation_source 'fine-focus sealed tube'
_diffrn_radiation_type MoK\a
_diffrn_radiation_wavelength 0.71073
_diffrn_reflns_av_R_equivalents 0.0252
_diffrn_reflns_av_sigmaI/netI 0.0664
_diffrn_reflns_limit_h_max 12
_diffrn_reflns_limit_h_min -12
_diffrn_reflns_limit_k_max 12
_diffrn_reflns_limit_k_min -12
_diffrn_reflns_limit_l_max 9
_diffrn_reflns_limit_l_min -15
_diffrn_reflns_number 7657
_diffrn_reflns_theta_full 25.02
_diffrn_reflns_theta_max 25.02
_diffrn_reflns_theta_min 1.65
_exptl_absorpt_coefficient_mu 1.194
_exptl_absorpt_correction_T_max 0.8799
_exptl_absorpt_correction_T_min 0.7310
_exptl_absorpt_correction_type multi-scan
_exptl_absorpt_process_details '(SADABS; Sheldrick, 1996)'
_exptl_crystal_colour brown
_exptl_crystal_density_diffrn 1.492
_exptl_crystal_density_method 'not measured'
_exptl_crystal_description block
_exptl_crystal_F_000 668
_exptl_crystal_size_max 0.28
_exptl_crystal_size_mid 0.23
_exptl_crystal_size_min 0.11
_refine_diff_density_max 0.451
_refine_diff_density_min -0.272
_refine_ls_extinction_method none
_refine_ls_goodness_of_fit_ref 1.001
_refine_ls_hydrogen_treatment constr
_refine_ls_matrix_type full
_refine_ls_number_parameters 399
_refine_ls_number_reflns 5044
_refine_ls_number_restraints 0
_refine_ls_restrained_S_all 1.001
_refine_ls_R_factor_all 0.0692
_refine_ls_R_factor_gt 0.0407
_refine_ls_shift/su_max 0.001
_refine_ls_shift/su_mean 0.000
_refine_ls_structure_factor_coef Fsqd
_refine_ls_weighting_details 'calc w=1/[\s^2^(Fo^2^)+(0.0388P)^2^] where P=(Fo^2^+2Fc^2^)/3'
_refine_ls_weighting_scheme calc
_refine_ls_wR_factor_gt 0.0903
_refine_ls_wR_factor_ref 0.0980
_reflns_number_gt 3337
_reflns_number_total 5044
_reflns_threshold_expression >2sigma(I)
_cod_data_source_file cv2795.cif
_cod_data_source_block I
_cod_original_sg_symbol_H-M P-1
_cod_database_code 2228271
_cod_database_fobs_code 2228271

loop_
_symmetry_equiv_pos_as_xyz
'x, y, z'
'-x, -y, -z'

loop_
_atom_site_type_symbol
_atom_site_label
_atom_site_fract_x
_atom_site_fract_y
_atom_site_fract_z
_atom_site_U_iso_or_equiv
_atom_site_adp_type
_atom_site_calc_flag
_atom_site_refinement_flags
_atom_site_occupancy
_atom_site_disorder_assembly
_atom_site_disorder_group
Co Co1 0.79597(5) 0.73623(4) 0.18322(4) 0.03535(16) Uani d . 1 . .
Co Co2 0.78387(5) 0.97181(5) 0.19775(4) 0.03735(16) Uani d . 1 . .
N N1 0.7998(3) 0.6546(3) 0.0525(2) 0.0396(8) Uani d . 1 . .
N N2 0.9332(3) 0.6468(3) 0.2842(3) 0.0401(8) Uani d . 1 . .
N N3 0.6333(3) 1.0413(3) 0.2150(3) 0.0428(8) Uani d . 1 . .
N N4 0.6574(3) 0.6080(3) 0.1861(3) 0.0461(9) Uani d . 1 . .
N N5 0.6549(3) 0.5761(3) 0.2696(3) 0.0536(10) Uani d . 1 . .
N N6 0.6448(5) 0.5410(5) 0.3463(4) 0.1064(19) Uani d . 1 . .
N N7 0.9149(4) 1.0879(3) 0.3095(3) 0.0505(9) Uani d . 1 . .
N N8 1.0220(4) 1.1180(3) 0.3044(3) 0.0544(10) Uani d . 1 . .
N N9 1.1266(5) 1.1512(4) 0.3049(4) 0.0926(16) Uani d . 1 . .
N N10 0.7804(3) 1.0773(3) 0.0821(3) 0.0482(9) Uani d . 1 . .
N N11 0.7882(3) 1.1876(3) 0.0911(3) 0.0435(8) Uani d . 1 . .
N N12 0.7913(4) 1.2946(3) 0.0908(3) 0.0645(11) Uani d . 1 . .
N N13 0.6698(14) 0.2524(18) 0.6694(12) 0.215(8) Uani d P 0.691(13) A 1
N N13' 0.438(6) 0.163(9) 0.532(5) 0.22(4) Uani d P 0.309(13) A 2
O O1 0.9186(2) 0.8804(2) 0.1873(2) 0.0387(6) Uani d . 1 . .
O O2 0.7787(2) 0.8383(2) 0.29203(19) 0.0385(6) Uani d . 1 . .
O O3 0.6765(2) 0.8409(2) 0.09277(19) 0.0367(6) Uani d . 1 . .
C C1 0.9670(4) 0.8961(4) 0.1030(3) 0.0487(11) Uani d . 1 . .
H H1A 1.0390 0.9653 0.1226 0.058 Uiso calc R 1 . .
H H1B 0.8949 0.9136 0.0367 0.058 Uiso calc R 1 . .
C C2 1.0189(4) 0.7779(4) 0.0853(4) 0.0510(11) Uani d . 1 . .
H H2A 1.0782 0.7957 0.0468 0.061 Uiso calc R 1 . .
H H2B 1.0707 0.7477 0.1550 0.061 Uiso calc R 1 . .
C C3 0.9046(4) 0.6799(4) 0.0213(3) 0.0443(10) Uani d . 1 . .
C C4 0.9015(4) 0.6213(4) -0.0721(4) 0.0590(13) Uani d . 1 . .
H H4 0.9737 0.6394 -0.0931 0.071 Uiso calc R 1 . .
C C5 0.7932(5) 0.5369(4) -0.1338(4) 0.0652(14) Uani d . 1 . .
H H5 0.7926 0.4961 -0.1952 0.078 Uiso calc R 1 . .
C C6 0.6867(4) 0.5140(4) -0.1037(3) 0.0537(12) Uani d . 1 . .
H H6 0.6111 0.4589 -0.1452 0.064 Uiso calc R 1 . .
C C7 0.6926(4) 0.5737(3) -0.0106(3) 0.0459(10) Uani d . 1 . .
H H7 0.6195 0.5576 0.0096 0.055 Uiso calc R 1 . .
C C8 0.8700(4) 0.8420(4) 0.4023(3) 0.0478(11) Uani d . 1 . .
H H8A 0.8360 0.7779 0.4387 0.057 Uiso calc R 1 . .
H H8B 0.8729 0.9211 0.4373 0.057 Uiso calc R 1 . .
C C9 1.0126(4) 0.8245(4) 0.4169(3) 0.0496(11) Uani d . 1 . .
H H9A 1.0436 0.8830 0.3744 0.059 Uiso calc R 1 . .
H H9B 1.0719 0.8422 0.4925 0.059 Uiso calc R 1 . .
C C10 1.0212(4) 0.6958(4) 0.3828(3) 0.0436(10) Uani d . 1 . .
C C11 1.1134(4) 0.6259(4) 0.4510(4) 0.0595(12) Uani d . 1 . .
H H11 1.1743 0.6605 0.5183 0.071 Uiso calc R 1 . .
C C12 1.1163(5) 0.5073(4) 0.4211(4) 0.0647(13) Uani d . 1 . .
H H12 1.1795 0.4613 0.4668 0.078 Uiso calc R 1 . .
C C13 1.0252(5) 0.4571(4) 0.3231(4) 0.0585(12) Uani d . 1 . .
H H13 1.0242 0.3758 0.3014 0.070 Uiso calc R 1 . .
C C14 0.9345(4) 0.5285(4) 0.2565(3) 0.0483(11) Uani d . 1 . .
H H14 0.8718 0.4936 0.1899 0.058 Uiso calc R 1 . .
C C15 0.5349(3) 0.8193(4) 0.0590(3) 0.0429(10) Uani d . 1 . .
H H15A 0.5028 0.7345 0.0298 0.052 Uiso calc R 1 . .
H H15B 0.4951 0.8730 0.0012 0.052 Uiso calc R 1 . .
C C16 0.4873(4) 0.8415(4) 0.1497(3) 0.0475(10) Uani d . 1 . .
H H16A 0.3919 0.8108 0.1247 0.057 Uiso calc R 1 . .
H H16B 0.5346 0.7947 0.2108 0.057 Uiso calc R 1 . .
C C17 0.5096(4) 0.9748(4) 0.1869(3) 0.0476(10) Uani d . 1 . .
C C18 0.4030(5) 1.0300(5) 0.1920(4) 0.0644(13) Uani d . 1 . .
H H18 0.3187 0.9833 0.1735 0.077 Uiso calc R 1 . .
C C19 0.4218(5) 1.1530(5) 0.2244(4) 0.0764(15) Uani d . 1 . .
H H19 0.3505 1.1907 0.2262 0.092 Uiso calc R 1 . .
C C20 0.5477(5) 1.2189(5) 0.2539(4) 0.0714(14) Uani d . 1 . .
H H20 0.5639 1.3018 0.2775 0.086 Uiso calc R 1 . .
C C21 0.6496(5) 1.1608(4) 0.2481(3) 0.0531(11) Uani d . 1 . .
H H21 0.7346 1.2066 0.2681 0.064 Uiso calc R 1 . .
C C22 0.577(2) 0.270(3) 0.600(2) 0.221(13) Uani d P 0.691(13) A 1
C C23 0.481(3) 0.328(3) 0.5030(18) 0.287(14) Uani d P 0.691(13) A 1
H H23A 0.4862 0.4141 0.5204 0.430 Uiso calc PR 0.691(13) A 1
H H23B 0.3911 0.2874 0.4853 0.430 Uiso calc PR 0.691(13) A 1
H H23C 0.5060 0.3184 0.4421 0.430 Uiso calc PR 0.691(13) A 1
C C22' 0.414(11) 0.059(12) 0.509(7) 0.27(7) Uani d P 0.309(13) . 2
C C23' 0.394(6) -0.068(7) 0.459(5) 0.28(5) Uani d P 0.309(13) . 2
H H23D 0.3369 -0.1224 0.4845 0.419 Uiso d PR 0.309(13) A 2
H H23E 0.4800 -0.0970 0.4800 0.419 Uiso d PR 0.309(13) A 2
H H23F 0.3532 -0.0665 0.3819 0.419 Uiso d PR 0.309(13) A 2

loop_
_atom_site_aniso_label
_atom_site_aniso_U_11
_atom_site_aniso_U_22
_atom_site_aniso_U_33
_atom_site_aniso_U_12
_atom_site_aniso_U_13
_atom_site_aniso_U_23
Co1 0.0370(3) 0.0337(3) 0.0329(3) 0.0039(2) 0.0113(3) -0.0013(2)
Co2 0.0417(3) 0.0345(3) 0.0354(3) 0.0051(2) 0.0146(3) -0.0005(2)
N1 0.0397(19) 0.0374(19) 0.0384(19) 0.0072(15) 0.0111(17) -0.0022(15)
N2 0.046(2) 0.0364(19) 0.0380(19) 0.0086(15) 0.0156(17) 0.0027(15)
N3 0.051(2) 0.041(2) 0.040(2) 0.0118(16) 0.0202(18) 0.0026(16)
N4 0.051(2) 0.046(2) 0.039(2) -0.0019(17) 0.0179(18) 0.0028(17)
N5 0.051(2) 0.053(2) 0.049(2) -0.0040(18) 0.014(2) 0.008(2)
N6 0.101(4) 0.136(4) 0.057(3) -0.034(3) 0.019(3) 0.023(3)
N7 0.054(2) 0.048(2) 0.046(2) 0.0016(18) 0.018(2) -0.0076(17)
N8 0.058(3) 0.042(2) 0.056(2) 0.004(2) 0.015(2) -0.0057(18)
N9 0.065(3) 0.089(3) 0.120(4) -0.013(3) 0.038(3) -0.019(3)
N10 0.063(2) 0.040(2) 0.045(2) 0.0055(17) 0.0249(19) 0.0029(17)
N11 0.039(2) 0.044(2) 0.044(2) 0.0024(17) 0.0138(17) 0.0017(17)
N12 0.075(3) 0.044(2) 0.068(3) -0.002(2) 0.023(2) 0.006(2)
N13 0.127(11) 0.38(2) 0.143(12) -0.007(13) 0.069(10) 0.085(14)
N13' 0.13(4) 0.43(12) 0.12(3) 0.03(5) 0.07(3) 0.03(6)
O1 0.0394(15) 0.0389(15) 0.0370(15) 0.0034(12) 0.0148(13) -0.0042(12)
O2 0.0452(16) 0.0384(15) 0.0325(15) 0.0070(12) 0.0154(13) 0.0014(12)
O3 0.0375(15) 0.0366(14) 0.0355(14) 0.0041(11) 0.0139(13) -0.0006(12)
C1 0.051(3) 0.049(3) 0.049(3) -0.004(2) 0.026(2) -0.003(2)
C2 0.046(2) 0.056(3) 0.055(3) 0.003(2) 0.025(2) -0.007(2)
C3 0.041(2) 0.047(3) 0.048(3) 0.0094(19) 0.019(2) -0.003(2)
C4 0.057(3) 0.068(3) 0.057(3) 0.000(2) 0.031(3) -0.014(3)
C5 0.070(3) 0.072(3) 0.053(3) 0.002(3) 0.025(3) -0.021(3)
C6 0.053(3) 0.054(3) 0.047(3) -0.001(2) 0.013(2) -0.012(2)
C7 0.042(2) 0.044(2) 0.043(2) 0.0028(19) 0.008(2) -0.004(2)
C8 0.063(3) 0.047(3) 0.030(2) 0.008(2) 0.014(2) -0.0031(19)
C9 0.055(3) 0.048(3) 0.035(2) 0.005(2) 0.007(2) -0.004(2)
C10 0.042(2) 0.048(3) 0.038(2) 0.004(2) 0.013(2) 0.001(2)
C11 0.059(3) 0.065(3) 0.045(3) 0.014(2) 0.009(2) 0.003(2)
C12 0.065(3) 0.066(3) 0.055(3) 0.031(3) 0.008(3) 0.015(3)
C13 0.069(3) 0.047(3) 0.063(3) 0.022(2) 0.025(3) 0.007(2)
C14 0.054(3) 0.044(3) 0.047(3) 0.011(2) 0.018(2) 0.002(2)
C15 0.035(2) 0.046(2) 0.042(2) 0.0081(18) 0.007(2) -0.0011(19)
C16 0.039(2) 0.051(3) 0.051(3) 0.007(2) 0.016(2) 0.004(2)
C17 0.049(3) 0.054(3) 0.044(3) 0.014(2) 0.020(2) 0.005(2)
C18 0.055(3) 0.070(3) 0.074(3) 0.016(2) 0.029(3) -0.004(3)
C19 0.068(4) 0.082(4) 0.087(4) 0.032(3) 0.033(3) -0.008(3)
C20 0.086(4) 0.060(3) 0.074(4) 0.025(3) 0.033(3) -0.009(3)
C21 0.065(3) 0.047(3) 0.052(3) 0.014(2) 0.025(2) -0.003(2)
C22 0.126(17) 0.43(4) 0.123(15) 0.03(2) 0.067(13) 0.03(2)
C23 0.20(2) 0.50(5) 0.19(2) 0.05(3) 0.11(2) -0.03(3)
C22' 0.18(7) 0.4(2) 0.16(7) 0.04(11) 0.03(5) 0.04(10)
C23' 0.21(6) 0.42(13) 0.16(6) 0.01(8) 0.03(5) 0.14(7)

loop_
_atom_type_symbol
_atom_type_description
_atom_type_scat_dispersion_real
_atom_type_scat_dispersion_imag
_atom_type_scat_source
C C 0.0033 0.0016 'International Tables Vol C Tables 4.2.6.8 and 6.1.1.4'
H H 0.0000 0.0000 'International Tables Vol C Tables 4.2.6.8 and 6.1.1.4'
O O 0.0106 0.0060 'International Tables Vol C Tables 4.2.6.8 and 6.1.1.4'
N N 0.0061 0.0033 'International Tables Vol C Tables 4.2.6.8 and 6.1.1.4'
Co Co 0.3494 0.9721 'International Tables Vol C Tables 4.2.6.8 and 6.1.1.4'

loop_
_geom_angle_atom_site_label_1
_geom_angle_atom_site_label_2
_geom_angle_atom_site_label_3
_geom_angle_site_symmetry_1
_geom_angle_site_symmetry_3
_geom_angle
_geom_angle_publ_flag
O3 Co1 O2 . . 80.44(10) ?
O3 Co1 O1 . . 78.49(10) ?
O2 Co1 O1 . . 79.33(10) ?
O3 Co1 N4 . . 96.18(13) ?
O2 Co1 N4 . . 92.87(12) ?
O1 Co1 N4 . . 171.13(12) ?
O3 Co1 N2 . . 173.19(11) ?
O2 Co1 N2 . . 95.74(12) ?
O1 Co1 N2 . . 95.31(12) ?
N4 Co1 N2 . . 89.60(14) ?
O3 Co1 N1 . . 89.39(12) ?
O2 Co1 N1 . . 169.41(12) ?
O1 Co1 N1 . . 95.88(12) ?
N4 Co1 N1 . . 91.11(13) ?
N2 Co1 N1 . . 94.10(13) ?
O3 Co1 Co2 . . 47.24(7) ?
O2 Co1 Co2 . . 48.03(7) ?
O1 Co1 Co2 . . 47.35(7) ?
N4 Co1 Co2 . . 123.97(10) ?
N2 Co1 Co2 . . 126.20(9) ?
N1 Co1 Co2 . . 122.12(9) ?
O3 Co2 O1 . . 78.13(10) ?
O3 Co2 N10 . . 89.75(12) ?
O1 Co2 N10 . . 95.34(13) ?
O3 Co2 N7 . . 170.94(13) ?
O1 Co2 N7 . . 93.18(13) ?
N10 Co2 N7 . . 93.66(15) ?
O3 Co2 O2 . . 79.39(10) ?
O1 Co2 O2 . . 78.37(10) ?
N10 Co2 O2 . . 168.33(12) ?
N7 Co2 O2 . . 96.48(13) ?
O3 Co2 N3 . . 96.99(12) ?
O1 Co2 N3 . . 170.99(12) ?
N10 Co2 N3 . . 92.19(14) ?
N7 Co2 N3 . . 91.28(14) ?
O2 Co2 N3 . . 93.36(12) ?
O3 Co2 Co1 . . 46.96(7) ?
O1 Co2 Co1 . . 47.16(7) ?
N10 Co2 Co1 . . 121.82(10) ?
N7 Co2 Co1 . . 124.69(11) ?
O2 Co2 Co1 . . 46.96(7) ?
N3 Co2 Co1 . . 124.18(10) ?
C7 N1 C3 . . 118.3(3) ?
C7 N1 Co1 . . 119.3(3) ?
C3 N1 Co1 . . 122.4(2) ?
C14 N2 C10 . . 118.6(4) ?
C14 N2 Co1 . . 118.1(3) ?
C10 N2 Co1 . . 123.2(3) ?
C21 N3 C17 . . 118.0(3) ?
C21 N3 Co2 . . 119.7(3) ?
C17 N3 Co2 . . 122.1(3) ?
N5 N4 Co1 . . 120.4(3) ?
N6 N5 N4 . . 175.6(5) ?
N8 N7 Co2 . . 118.0(3) ?
N9 N8 N7 . . 176.0(5) ?
N11 N10 Co2 . . 122.8(3) ?
N12 N11 N10 . . 174.5(4) ?
C1 O1 Co1 . . 119.9(2) ?
C1 O1 Co2 . . 122.1(2) ?
Co1 O1 Co2 . . 85.49(10) ?
C8 O2 Co1 . . 121.3(2) ?
C8 O2 Co2 . . 122.7(2) ?
Co1 O2 Co2 . . 85.01(10) ?
C15 O3 Co1 . . 124.3(2) ?
C15 O3 Co2 . . 121.4(2) ?
Co1 O3 Co2 . . 85.80(10) ?
O1 C1 C2 . . 108.9(3) ?
O1 C1 H1A . . 109.9 ?
C2 C1 H1A . . 109.9 ?
O1 C1 H1B . . 109.9 ?
C2 C1 H1B . . 109.9 ?
H1A C1 H1B . . 108.3 ?
C3 C2 C1 . . 111.0(3) ?
C3 C2 H2A . . 109.4 ?
C1 C2 H2A . . 109.4 ?
C3 C2 H2B . . 109.4 ?
C1 C2 H2B . . 109.4 ?
H2A C2 H2B . . 108.0 ?
N1 C3 C4 . . 120.1(4) ?
N1 C3 C2 . . 118.8(3) ?
C4 C3 C2 . . 121.0(4) ?
C5 C4 C3 . . 120.9(4) ?
C5 C4 H4 . . 119.6 ?
C3 C4 H4 . . 119.6 ?
C6 C5 C4 . . 118.8(4) ?
C6 C5 H5 . . 120.6 ?
C4 C5 H5 . . 120.6 ?
C5 C6 C7 . . 119.0(4) ?
C5 C6 H6 . . 120.5 ?
C7 C6 H6 . . 120.5 ?
N1 C7 C6 . . 122.9(4) ?
N1 C7 H7 . . 118.6 ?
C6 C7 H7 . . 118.6 ?
O2 C8 C9 . . 113.9(3) ?
O2 C8 H8A . . 108.8 ?
C9 C8 H8A . . 108.8 ?
O2 C8 H8B . . 108.8 ?
C9 C8 H8B . . 108.8 ?
H8A C8 H8B . . 107.7 ?
C10 C9 C8 . . 112.4(3) ?
C10 C9 H9A . . 109.1 ?
C8 C9 H9A . . 109.1 ?
C10 C9 H9B . . 109.1 ?
C8 C9 H9B . . 109.1 ?
H9A C9 H9B . . 107.9 ?
N2 C10 C11 . . 120.0(4) ?
N2 C10 C9 . . 118.5(4) ?
C11 C10 C9 . . 121.5(4) ?
C12 C11 C10 . . 121.0(4) ?
C12 C11 H11 . . 119.5 ?
C10 C11 H11 . . 119.5 ?
C13 C12 C11 . . 118.9(4) ?
C13 C12 H12 . . 120.6 ?
C11 C12 H12 . . 120.6 ?
C12 C13 C14 . . 119.1(4) ?
C12 C13 H13 . . 120.5 ?
C14 C13 H13 . . 120.5 ?
N2 C14 C13 . . 122.4(4) ?
N2 C14 H14 . . 118.8 ?
C13 C14 H14 . . 118.8 ?
O3 C15 C16 . . 113.4(3) ?
O3 C15 H15A . . 108.9 ?
C16 C15 H15A . . 108.9 ?
O3 C15 H15B . . 108.9 ?
C16 C15 H15B . . 108.9 ?
H15A C15 H15B . . 107.7 ?
C17 C16 C15 . . 113.2(3) ?
C17 C16 H16A . . 108.9 ?
C15 C16 H16A . . 108.9 ?
C17 C16 H16B . . 108.9 ?
C15 C16 H16B . . 108.9 ?
H16A C16 H16B . . 107.7 ?
N3 C17 C18 . . 120.4(4) ?
N3 C17 C16 . . 119.7(3) ?
C18 C17 C16 . . 119.9(4) ?
C19 C18 C17 . . 120.4(4) ?
C19 C18 H18 . . 119.8 ?
C17 C18 H18 . . 119.8 ?
C20 C19 C18 . . 118.6(4) ?
C20 C19 H19 . . 120.7 ?
C18 C19 H19 . . 120.7 ?
C19 C20 C21 . . 119.0(4) ?
C19 C20 H20 . . 120.5 ?
C21 C20 H20 . . 120.5 ?
N3 C21 C20 . . 123.6(4) ?
N3 C21 H21 . . 118.2 ?
C20 C21 H21 . . 118.2 ?
N13 C22 C23 . . 162(3) ?
N13' C22' C23' . . 167(10) ?
C22' C23' H23D . . 109.5 ?
C22' C23' H23E . . 109.5 ?
H23D C23' H23E . . 109.5 ?
C22' C23' H23F . . 109.4 ?
H23D C23' H23F . . 109.5 ?
H23E C23' H23F . . 109.5 ?

loop_
_geom_bond_atom_site_label_1
_geom_bond_atom_site_label_2
_geom_bond_site_symmetry_2
_geom_bond_distance
_geom_bond_publ_flag
Co1 O3 . 1.907(3) ?
Co1 O2 . 1.909(2) ?
Co1 O1 . 1.914(2) ?
Co1 N4 . 1.933(3) ?
Co1 N2 . 1.958(3) ?
Co1 N1 . 1.977(3) ?
Co1 Co2 . 2.6020(7) ?
Co2 O3 . 1.916(2) ?
Co2 O1 . 1.920(2) ?
Co2 N10 . 1.926(3) ?
Co2 N7 . 1.936(3) ?
Co2 O2 . 1.942(2) ?
Co2 N3 . 1.977(3) ?
N1 C7 . 1.349(4) ?
N1 C3 . 1.353(4) ?
N2 C14 . 1.345(5) ?
N2 C10 . 1.353(5) ?
N3 C21 . 1.343(5) ?
N3 C17 . 1.354(5) ?
N4 N5 . 1.181(5) ?
N5 N6 . 1.137(5) ?
N7 N8 . 1.196(5) ?
N8 N9 . 1.145(5) ?
N10 N11 . 1.199(4) ?
N11 N12 . 1.163(4) ?
N13 C22 . 1.12(2) ?
N13' C22' . 1.15(12) ?
O1 C1 . 1.419(4) ?
O2 C8 . 1.423(4) ?
O3 C15 . 1.413(4) ?
C1 C2 . 1.526(5) ?
C1 H1A . 0.9700 ?
C1 H1B . 0.9700 ?
C2 C3 . 1.501(5) ?
C2 H2A . 0.9700 ?
C2 H2B . 0.9700 ?
C3 C4 . 1.388(5) ?
C4 C5 . 1.371(6) ?
C4 H4 . 0.9300 ?
C5 C6 . 1.360(6) ?
C5 H5 . 0.9300 ?
C6 C7 . 1.378(5) ?
C6 H6 . 0.9300 ?
C7 H7 . 0.9300 ?
C8 C9 . 1.522(5) ?
C8 H8A . 0.9700 ?
C8 H8B . 0.9700 ?
C9 C10 . 1.500(5) ?
C9 H9A . 0.9700 ?
C9 H9B . 0.9700 ?
C10 C11 . 1.384(6) ?
C11 C12 . 1.362(6) ?
C11 H11 . 0.9300 ?
C12 C13 . 1.361(6) ?
C12 H12 . 0.9300 ?
C13 C14 . 1.378(6) ?
C13 H13 . 0.9300 ?
C14 H14 . 0.9300 ?
C15 C16 . 1.520(5) ?
C15 H15A . 0.9700 ?
C15 H15B . 0.9700 ?
C16 C17 . 1.495(5) ?
C16 H16A . 0.9700 ?
C16 H16B . 0.9700 ?
C17 C18 . 1.396(5) ?
C18 C19 . 1.374(6) ?
C18 H18 . 0.9300 ?
C19 C20 . 1.369(6) ?
C19 H19 . 0.9300 ?
C20 C21 . 1.370(6) ?
C20 H20 . 0.9300 ?
C21 H21 . 0.9300 ?
C22 C23 . 1.51(3) ?
C23 H23A . 0.9600 ?
C23 H23B . 0.9600 ?
C23 H23C . 0.9600 ?
C22' C23' . 1.49(9) ?
C23' H23D . 0.9600 ?
C23' H23E . 0.9600 ?
C23' H23F . 0.9600 ?

loop_
_geom_hbond_atom_site_label_D
_geom_hbond_atom_site_label_H
_geom_hbond_atom_site_label_A
_geom_hbond_site_symmetry_A
_geom_hbond_distance_DH
_geom_hbond_distance_HA
_geom_hbond_distance_DA
_geom_hbond_angle_DHA
_geom_hbond_publ_flag
C6A H6A1 N2B 1_455 0.97 2.42 3.382(3) 169 yes
C8A H8A2 N1A 2_657 0.96 2.57 3.384(4) 142 yes

loop_
_geom_torsion_atom_site_label_1
_geom_torsion_atom_site_label_2
_geom_torsion_atom_site_label_3
_geom_torsion_atom_site_label_4
_geom_torsion_site_symmetry_1
_geom_torsion_site_symmetry_2
_geom_torsion_site_symmetry_3
_geom_torsion_site_symmetry_4
_geom_torsion
_geom_torsion_publ_flag
O2 Co1 Co2 O3 . . . . -121.83(14) ?
O1 Co1 Co2 O3 . . . . 118.84(14) ?
N4 Co1 Co2 O3 . . . . -63.50(16) ?
N2 Co1 Co2 O3 . . . . 177.63(15) ?
N1 Co1 Co2 O3 . . . . 53.28(14) ?
O3 Co1 Co2 O1 . . . . -118.84(14) ?
O2 Co1 Co2 O1 . . . . 119.33(14) ?
N4 Co1 Co2 O1 . . . . 177.66(16) ?
N2 Co1 Co2 O1 . . . . 58.79(15) ?
N1 Co1 Co2 O1 . . . . -65.56(15) ?
O3 Co1 Co2 N10 . . . . -54.07(15) ?
O2 Co1 Co2 N10 . . . . -175.90(16) ?
O1 Co1 Co2 N10 . . . . 64.77(16) ?
N4 Co1 Co2 N10 . . . . -117.57(17) ?
N2 Co1 Co2 N10 . . . . 123.56(16) ?
N1 Co1 Co2 N10 . . . . -0.79(16) ?
O3 Co1 Co2 N7 . . . . -175.47(16) ?
O2 Co1 Co2 N7 . . . . 62.70(16) ?
O1 Co1 Co2 N7 . . . . -56.63(17) ?
N4 Co1 Co2 N7 . . . . 121.03(18) ?
N2 Co1 Co2 N7 . . . . 2.16(17) ?
N1 Co1 Co2 N7 . . . . -122.19(17) ?
O3 Co1 Co2 O2 . . . . 121.83(14) ?
O1 Co1 Co2 O2 . . . . -119.33(14) ?
N4 Co1 Co2 O2 . . . . 58.33(16) ?
N2 Co1 Co2 O2 . . . . -60.54(15) ?
N1 Co1 Co2 O2 . . . . 175.11(14) ?
O3 Co1 Co2 N3 . . . . 64.34(15) ?
O2 Co1 Co2 N3 . . . . -57.50(15) ?
O1 Co1 Co2 N3 . . . . -176.82(15) ?
N4 Co1 Co2 N3 . . . . 0.84(17) ?
N2 Co1 Co2 N3 . . . . -118.03(16) ?
N1 Co1 Co2 N3 . . . . 117.62(16) ?
O3 Co1 N1 C7 . . . . -75.3(3) ?
O2 Co1 N1 C7 . . . . -91.2(7) ?
O1 Co1 N1 C7 . . . . -153.7(3) ?
N4 Co1 N1 C7 . . . . 20.9(3) ?
N2 Co1 N1 C7 . . . . 110.5(3) ?
Co2 Co1 N1 C7 . . . . -111.4(3) ?
O3 Co1 N1 C3 . . . . 102.3(3) ?
O2 Co1 N1 C3 . . . . 86.4(7) ?
O1 Co1 N1 C3 . . . . 23.9(3) ?
N4 Co1 N1 C3 . . . . -161.5(3) ?
N2 Co1 N1 C3 . . . . -71.9(3) ?
Co2 Co1 N1 C3 . . . . 66.2(3) ?
O3 Co1 N2 C14 . . . . -156.3(9) ?
O2 Co1 N2 C14 . . . . 148.3(3) ?
O1 Co1 N2 C14 . . . . -132.0(3) ?
N4 Co1 N2 C14 . . . . 55.4(3) ?
N1 Co1 N2 C14 . . . . -35.7(3) ?
Co2 Co1 N2 C14 . . . . -171.2(2) ?
O3 Co1 N2 C10 . . . . 27.7(11) ?
O2 Co1 N2 C10 . . . . -27.7(3) ?
O1 Co1 N2 C10 . . . . 52.0(3) ?
N4 Co1 N2 C10 . . . . -120.6(3) ?
N1 Co1 N2 C10 . . . . 148.3(3) ?
Co2 Co1 N2 C10 . . . . 12.8(3) ?
O3 Co2 N3 C21 . . . . -154.7(3) ?
O1 Co2 N3 C21 . . . . 148.7(7) ?
N10 Co2 N3 C21 . . . . -64.7(3) ?
N7 Co2 N3 C21 . . . . 29.0(3) ?
O2 Co2 N3 C21 . . . . 125.6(3) ?
Co1 Co2 N3 C21 . . . . 163.7(3) ?
O3 Co2 N3 C17 . . . . 20.4(3) ?
O1 Co2 N3 C17 . . . . -36.2(10) ?
N10 Co2 N3 C17 . . . . 110.4(3) ?
N7 Co2 N3 C17 . . . . -155.9(3) ?
O2 Co2 N3 C17 . . . . -59.3(3) ?
Co1 Co2 N3 C17 . . . . -21.2(4) ?
O3 Co1 N4 N5 . . . . -125.1(3) ?
O2 Co1 N4 N5 . . . . -44.4(3) ?
O1 Co1 N4 N5 . . . . -72.5(10) ?
N2 Co1 N4 N5 . . . . 51.4(3) ?
N1 Co1 N4 N5 . . . . 145.4(3) ?
Co2 Co1 N4 N5 . . . . -83.7(4) ?
Co1 N4 N5 N6 . . . . 172(7) ?
O3 Co2 N7 N8 . . . . 52.6(10) ?
O1 Co2 N7 N8 . . . . 36.3(3) ?
N10 Co2 N7 N8 . . . . -59.3(4) ?
O2 Co2 N7 N8 . . . . 114.9(3) ?
N3 Co2 N7 N8 . . . . -151.6(3) ?
Co1 Co2 N7 N8 . . . . 74.1(4) ?
Co2 N7 N8 N9 . . . . 18E1(10) ?
O3 Co2 N10 N11 . . . . 151.3(3) ?
O1 Co2 N10 N11 . . . . -130.7(3) ?
N7 Co2 N10 N11 . . . . -37.2(3) ?
O2 Co2 N10 N11 . . . . 172.6(5) ?
N3 Co2 N10 N11 . . . . 54.3(3) ?
Co1 Co2 N10 N11 . . . . -172.5(3) ?
Co2 N10 N11 N12 . . . . -161(4) ?
O3 Co1 O1 C1 . . . . -83.7(3) ?
O2 Co1 O1 C1 . . . . -166.0(3) ?
N4 Co1 O1 C1 . . . . -137.4(8) ?
N2 Co1 O1 C1 . . . . 99.1(3) ?
N1 Co1 O1 C1 . . . . 4.5(3) ?
Co2 Co1 O1 C1 . . . . -124.7(3) ?
O3 Co1 O1 Co2 . . . . 41.02(9) ?
O2 Co1 O1 Co2 . . . . -41.27(10) ?
N4 Co1 O1 Co2 . . . . -12.7(9) ?
N2 Co1 O1 Co2 . . . . -136.12(11) ?
N1 Co1 O1 Co2 . . . . 129.19(11) ?
O3 Co2 O1 C1 . . . . 81.9(3) ?
N10 Co2 O1 C1 . . . . -6.8(3) ?
N7 Co2 O1 C1 . . . . -100.7(3) ?
O2 Co2 O1 C1 . . . . 163.3(3) ?
N3 Co2 O1 C1 . . . . 139.7(7) ?
Co1 Co2 O1 C1 . . . . 122.7(3) ?
O3 Co2 O1 Co1 . . . . -40.86(10) ?
N10 Co2 O1 Co1 . . . . -129.47(12) ?
N7 Co2 O1 Co1 . . . . 136.55(13) ?
O2 Co2 O1 Co1 . . . . 40.58(9) ?
N3 Co2 O1 Co1 . . . . 17.0(8) ?
O3 Co1 O2 C8 . . . . -164.8(3) ?
O1 Co1 O2 C8 . . . . -84.8(3) ?
N4 Co1 O2 C8 . . . . 99.4(3) ?
N2 Co1 O2 C8 . . . . 9.5(3) ?
N1 Co1 O2 C8 . . . . -148.7(6) ?
Co2 Co1 O2 C8 . . . . -125.6(3) ?
O3 Co1 O2 Co2 . . . . -39.24(9) ?
O1 Co1 O2 Co2 . . . . 40.73(10) ?
N4 Co1 O2 Co2 . . . . -135.03(12) ?
N2 Co1 O2 Co2 . . . . 135.08(11) ?
N1 Co1 O2 Co2 . . . . -23.1(7) ?
O3 Co2 O2 C8 . . . . 163.5(3) ?
O1 Co2 O2 C8 . . . . 83.6(3) ?
N10 Co2 O2 C8 . . . . 141.8(6) ?
N7 Co2 O2 C8 . . . . -8.4(3) ?
N3 Co2 O2 C8 . . . . -100.0(3) ?
Co1 Co2 O2 C8 . . . . 124.3(3) ?
O3 Co2 O2 Co1 . . . . 39.18(9) ?
O1 Co2 O2 Co1 . . . . -40.74(9) ?
N10 Co2 O2 Co1 . . . . 17.5(7) ?
N7 Co2 O2 Co1 . . . . -132.67(12) ?
N3 Co2 O2 Co1 . . . . 135.66(12) ?
O2 Co1 O3 C15 . . . . -85.8(2) ?
O1 Co1 O3 C15 . . . . -166.7(3) ?
N4 Co1 O3 C15 . . . . 6.1(3) ?
N2 Co1 O3 C15 . . . . -142.0(9) ?
N1 Co1 O3 C15 . . . . 97.2(3) ?
Co2 Co1 O3 C15 . . . . -125.6(3) ?
O2 Co1 O3 Co2 . . . . 39.83(9) ?
O1 Co1 O3 Co2 . . . . -41.11(9) ?
N4 Co1 O3 Co2 . . . . 131.71(12) ?
N2 Co1 O3 Co2 . . . . -16.4(10) ?
N1 Co1 O3 Co2 . . . . -137.24(11) ?
O1 Co2 O3 C15 . . . . 169.1(3) ?
N10 Co2 O3 C15 . . . . -95.4(3) ?
N7 Co2 O3 C15 . . . . 152.4(8) ?
O2 Co2 O3 C15 . . . . 88.9(3) ?
N3 Co2 O3 C15 . . . . -3.2(3) ?
Co1 Co2 O3 C15 . . . . 128.1(3) ?
O1 Co2 O3 Co1 . . . . 41.02(10) ?
N10 Co2 O3 Co1 . . . . 136.53(12) ?
N7 Co2 O3 Co1 . . . . 24.4(8) ?
O2 Co2 O3 Co1 . . . . -39.18(9) ?
N3 Co2 O3 Co1 . . . . -131.30(11) ?
Co1 O1 C1 C2 . . . . -49.8(4) ?
Co2 O1 C1 C2 . . . . -154.5(2) ?
O1 C1 C2 C3 . . . . 78.0(4) ?
C7 N1 C3 C4 . . . . -1.5(6) ?
Co1 N1 C3 C4 . . . . -179.1(3) ?
C7 N1 C3 C2 . . . . 174.6(4) ?
Co1 N1 C3 C2 . . . . -3.0(5) ?
C1 C2 C3 N1 . . . . -49.4(5) ?
C1 C2 C3 C4 . . . . 126.7(4) ?
N1 C3 C4 C5 . . . . -0.2(7) ?
C2 C3 C4 C5 . . . . -176.2(4) ?
C3 C4 C5 C6 . . . . 1.8(7) ?
C4 C5 C6 C7 . . . . -1.7(7) ?
C3 N1 C7 C6 . . . . 1.6(6) ?
Co1 N1 C7 C6 . . . . 179.3(3) ?
C5 C6 C7 N1 . . . . 0.0(7) ?
Co1 O2 C8 C9 . . . . 32.7(4) ?
Co2 O2 C8 C9 . . . . -72.9(4) ?
O2 C8 C9 C10 . . . . -68.6(5) ?
C14 N2 C10 C11 . . . . 2.4(6) ?
Co1 N2 C10 C11 . . . . 178.4(3) ?
C14 N2 C10 C9 . . . . -175.4(3) ?
Co1 N2 C10 C9 . . . . 0.6(5) ?
C8 C9 C10 N2 . . . . 50.3(5) ?
C8 C9 C10 C11 . . . . -127.5(4) ?
N2 C10 C11 C12 . . . . -0.7(6) ?
C9 C10 C11 C12 . . . . 177.0(4) ?
C10 C11 C12 C13 . . . . -1.0(7) ?
C11 C12 C13 C14 . . . . 1.1(7) ?
C10 N2 C14 C13 . . . . -2.4(6) ?
Co1 N2 C14 C13 . . . . -178.6(3) ?
C12 C13 C14 N2 . . . . 0.6(6) ?
Co1 O3 C15 C16 . . . . 71.6(4) ?
Co2 O3 C15 C16 . . . . -36.6(4) ?
O3 C15 C16 C17 . . . . 69.0(4) ?
C21 N3 C17 C18 . . . . 0.3(6) ?
Co2 N3 C17 C18 . . . . -174.8(3) ?
C21 N3 C17 C16 . . . . 180.0(4) ?
Co2 N3 C17 C16 . . . . 4.9(5) ?
C15 C16 C17 N3 . . . . -51.8(5) ?
C15 C16 C17 C18 . . . . 127.9(4) ?
N3 C17 C18 C19 . . . . 0.8(7) ?
C16 C17 C18 C19 . . . . -178.9(4) ?
C17 C18 C19 C20 . . . . -1.6(8) ?
C18 C19 C20 C21 . . . . 1.3(8) ?
C17 N3 C21 C20 . . . . -0.7(6) ?
Co2 N3 C21 C20 . . . . 174.6(4) ?
C19 C20 C21 N3 . . . . -0.2(8) ?
